data_7218209
loop_
_publ_author_name
'Luo, Geng-Geng'
'Fang, Kai'
'Wu, Ji-Huai'
'Dai, Jing-Cao'
'Zhao, Qing-Hua'

_publ_section_title
;
 Noble-metal-free BODIPY-cobaloxime photocatalysts for
 visible-light-driven hydrogen production.
;
_journal_issue 43
_journal_name_full 'Physical chemistry chemical physics : PCCP'
_journal_page_first 23884
_journal_page_last 23894
_journal_paper_doi 10.1039/c4cp03343d
_journal_volume 16
_journal_year 2014
_chemical_formula_sum 'C26 H32 B Cl Co F2 N7 O4'
_chemical_formula_weight 649.78
_chemical_name_systematic
; 
 ? 
;
_space_group_IT_number 14
_symmetry_cell_setting monoclinic
_symmetry_space_group_name_Hall '-P 2ybc'
_symmetry_space_group_name_H-M 'P 1 21/c 1'
_atom_sites_solution_hydrogens geom
_atom_sites_solution_primary direct
_atom_sites_solution_secondary difmap
_audit_creation_method SHELXL-97
_cell_angle_alpha 90.00
_cell_angle_beta 97.653(2)
_cell_angle_gamma 90.00
_cell_formula_units_Z 4
_cell_length_a 14.3736(11)
_cell_length_b 14.8242(11)
_cell_length_c 14.1707(12)
_cell_measurement_temperature 293(2)
_cell_volume 2992.6(4)
_computing_structure_refinement 'SHELXL-97 (Sheldrick, 1997)'
_computing_structure_solution 'SHELXS-97 (Sheldrick, 1990)'
_diffrn_ambient_temperature 293(2)
_diffrn_measured_fraction_theta_full 0.998
_diffrn_measured_fraction_theta_max 0.998
_diffrn_radiation_monochromator graphite
_diffrn_radiation_source 'fine-focus sealed tube'
_diffrn_radiation_type MoK\a
_diffrn_radiation_wavelength 0.71073
_diffrn_reflns_av_R_equivalents 0.1125
_diffrn_reflns_av_sigmaI/netI 0.0888
_diffrn_reflns_limit_h_max 17
_diffrn_reflns_limit_h_min -17
_diffrn_reflns_limit_k_max 17
_diffrn_reflns_limit_k_min -17
_diffrn_reflns_limit_l_max 16
_diffrn_reflns_limit_l_min -16
_diffrn_reflns_number 22496
_diffrn_reflns_theta_full 25.00
_diffrn_reflns_theta_max 25.00
_diffrn_reflns_theta_min 3.06
_exptl_absorpt_coefficient_mu 0.720
_exptl_absorpt_correction_T_max 0.8997
_exptl_absorpt_correction_T_min 0.8077
_exptl_crystal_density_diffrn 1.442
_exptl_crystal_density_method 'not measured'
_exptl_crystal_F_000 1344
_exptl_crystal_size_max 0.31
_exptl_crystal_size_mid 0.22
_exptl_crystal_size_min 0.15
_refine_diff_density_max 0.654
_refine_diff_density_min -0.812
_refine_diff_density_rms 0.119
_refine_ls_extinction_coef 0.0027(10)
_refine_ls_extinction_expression Fc^*^=kFc[1+0.001xFc^2^\l^3^/sin(2\q)]^-1/4^
_refine_ls_extinction_method SHELXL
_refine_ls_goodness_of_fit_ref 1.116
_refine_ls_hydrogen_treatment mixed
_refine_ls_matrix_type full
_refine_ls_number_parameters 380
_refine_ls_number_reflns 5261
_refine_ls_number_restraints 0
_refine_ls_restrained_S_all 1.116
_refine_ls_R_factor_all 0.1210
_refine_ls_R_factor_gt 0.0713
_refine_ls_shift/su_max 0.018
_refine_ls_shift/su_mean 0.004
_refine_ls_structure_factor_coef Fsqd
_refine_ls_weighting_details 'calc w=1/[\s^2^(Fo^2^)+(0.1340P)^2^+0.0000P] where P=(Fo^2^+2Fc^2^)/3'
_refine_ls_weighting_scheme calc
_refine_ls_wR_factor_gt 0.1824
_refine_ls_wR_factor_ref 0.2570
_reflns_number_gt 3027
_reflns_number_total 5261
_reflns_threshold_expression >2sigma(I)
_cod_data_source_file c4cp03343d2.cif
_cod_data_source_block Co-B1
_cod_depositor_comments 'Adding full bibliography for 7218206--7218211.cif.'
_cod_original_sg_symbol_H-M P21/c
_cod_database_code 7218209

loop_
_symmetry_equiv_pos_as_xyz
'x, y, z'
'-x, y+1/2, -z+1/2'
'-x, -y, -z'
'x, -y-1/2, z-1/2'

loop_
_atom_site_label
_atom_site_type_symbol
_atom_site_fract_x
_atom_site_fract_y
_atom_site_fract_z
_atom_site_U_iso_or_equiv
_atom_site_adp_type
_atom_site_occupancy
_atom_site_symmetry_multiplicity
_atom_site_calc_flag
_atom_site_refinement_flags
Co1 Co 0.09679(6) 0.06824(5) 0.27839(6) 0.0393(3) Uani 1 1 d .
Cl1 Cl 0.02305(12) 0.18483(10) 0.20308(12) 0.0506(5) Uani 1 1 d .
C1 C -0.1114(5) -0.1131(4) 0.1652(6) 0.076(3) Uani 1 1 d .
H1A H -0.1530 -0.1055 0.2122 0.113 Uiso 1 1 calc R
H1B H -0.0913 -0.1748 0.1647 0.113 Uiso 1 1 calc R
H1C H -0.1436 -0.0974 0.1036 0.113 Uiso 1 1 calc R
C2 C -0.0282(5) -0.0535(4) 0.1884(6) 0.0541(19) Uani 1 1 d .
C3 C 0.0496(5) -0.0481(4) 0.1312(5) 0.0506(17) Uani 1 1 d .
C4 C 0.0534(6) -0.1075(5) 0.0448(6) 0.084(3) Uani 1 1 d .
H4A H 0.1096 -0.0945 0.0174 0.126 Uiso 1 1 calc R
H4B H -0.0004 -0.0959 -0.0013 0.126 Uiso 1 1 calc R
H4C H 0.0536 -0.1697 0.0636 0.126 Uiso 1 1 calc R
C5 C 0.1561(5) 0.1669(4) 0.4378(5) 0.0487(17) Uani 1 1 d .
C6 C 0.1620(6) 0.2047(5) 0.5366(5) 0.066(2) Uani 1 1 d .
H6A H 0.1058 0.1899 0.5631 0.099 Uiso 1 1 calc R
H6B H 0.1685 0.2691 0.5342 0.099 Uiso 1 1 calc R
H6C H 0.2153 0.1795 0.5756 0.099 Uiso 1 1 calc R
C7 C 0.2299(4) 0.1756(4) 0.3753(5) 0.0493(17) Uani 1 1 d .
C8 C 0.3192(5) 0.2276(5) 0.4017(6) 0.072(2) Uani 1 1 d .
H8A H 0.3566 0.2245 0.3504 0.108 Uiso 1 1 calc R
H8B H 0.3536 0.2021 0.4581 0.108 Uiso 1 1 calc R
H8C H 0.3046 0.2895 0.4133 0.108 Uiso 1 1 calc R
C9 C 0.2518(4) -0.0532(4) 0.3329(5) 0.0474(17) Uani 1 1 d .
H9A H 0.2780 -0.0229 0.2855 0.057 Uiso 1 1 calc R
C10 C 0.3061(5) -0.1174(4) 0.3860(5) 0.0484(17) Uani 1 1 d .
H10A H 0.3670 -0.1298 0.3745 0.058 Uiso 1 1 calc R
C11 C 0.2668(4) -0.1627(4) 0.4569(4) 0.0402(15) Uani 1 1 d .
C12 C 0.1756(4) -0.1437(4) 0.4688(5) 0.0474(17) Uani 1 1 d .
H12A H 0.1474 -0.1749 0.5144 0.057 Uiso 1 1 calc R
C13 C 0.1259(5) -0.0796(4) 0.4143(5) 0.0456(16) Uani 1 1 d .
H13A H 0.0643 -0.0678 0.4240 0.055 Uiso 1 1 calc R
C14 C 0.3250(4) -0.2287(4) 0.5193(4) 0.0391(15) Uani 1 1 d .
C15 C 0.3740(4) -0.1995(4) 0.6057(5) 0.0440(16) Uani 1 1 d .
C16 C 0.3865(5) -0.1121(4) 0.6474(6) 0.060(2) Uani 1 1 d .
C17 C 0.3424(6) -0.0231(4) 0.6144(6) 0.073(2) Uani 1 1 d .
H17A H 0.3655 0.0236 0.6584 0.110 Uiso 1 1 calc R
H17B H 0.2754 -0.0273 0.6115 0.110 Uiso 1 1 calc R
H17C H 0.3582 -0.0089 0.5523 0.110 Uiso 1 1 calc R
C18 C 0.4459(5) -0.1235(4) 0.7302(5) 0.0548(19) Uani 1 1 d .
H18A H 0.4662 -0.0779 0.7732 0.066 Uiso 1 1 calc R
C19 C 0.4713(4) -0.2141(4) 0.7404(5) 0.0467(16) Uani 1 1 d .
C20 C 0.5343(5) -0.2571(4) 0.8205(5) 0.0508(17) Uani 1 1 d .
H20A H 0.5393 -0.3205 0.8084 0.076 Uiso 1 1 calc R
H20B H 0.5085 -0.2483 0.8789 0.076 Uiso 1 1 calc R
H20C H 0.5954 -0.2300 0.8256 0.076 Uiso 1 1 calc R
C21 C 0.3628(4) -0.4647(4) 0.5078(5) 0.0452(16) Uani 1 1 d .
C22 C 0.4012(5) -0.5494(3) 0.5533(5) 0.0489(17) Uani 1 1 d .
H22A H 0.4349 -0.5360 0.6148 0.073 Uiso 1 1 calc R
H22B H 0.4429 -0.5769 0.5142 0.073 Uiso 1 1 calc R
H22C H 0.3505 -0.5900 0.5604 0.073 Uiso 1 1 calc R
C23 C 0.3098(4) -0.4548(4) 0.4196(5) 0.0483(17) Uani 1 1 d .
H23A H 0.2930 -0.5014 0.3767 0.058 Uiso 1 1 calc R
C24 C 0.2854(4) -0.3648(4) 0.4045(5) 0.0447(16) Uani 1 1 d .
C25 C 0.2284(5) -0.3249(5) 0.3174(5) 0.061(2) Uani 1 1 d .
H25A H 0.2097 -0.3720 0.2723 0.091 Uiso 1 1 calc R
H25B H 0.2656 -0.2813 0.2891 0.091 Uiso 1 1 calc R
H25C H 0.1735 -0.2961 0.3354 0.091 Uiso 1 1 calc R
C26 C 0.3274(4) -0.3195(4) 0.4907(4) 0.0387(14) Uani 1 1 d .
N1 N 0.3764(3) -0.3833(3) 0.5506(4) 0.0399(12) Uani 1 1 d .
N2 N 0.4286(3) -0.2604(3) 0.6656(4) 0.0431(13) Uani 1 1 d .
N3 N 0.1634(3) -0.0322(3) 0.3461(4) 0.0390(12) Uani 1 1 d .
N4 N 0.1107(4) 0.0118(3) 0.1613(4) 0.0472(14) Uani 1 1 d .
N5 N -0.0155(4) -0.0005(3) 0.2623(4) 0.0492(14) Uani 1 1 d .
N6 N 0.2083(3) 0.1351(3) 0.2941(4) 0.0439(13) Uani 1 1 d .
N7 N 0.0846(4) 0.1204(3) 0.3964(4) 0.0417(13) Uani 1 1 d .
B1 B 0.4377(5) -0.3623(4) 0.6455(5) 0.0377(16) Uani 1 1 d .
F1 F 0.4085(2) -0.4132(2) 0.7184(2) 0.0535(10) Uani 1 1 d .
F2 F 0.5312(2) -0.3846(2) 0.6389(3) 0.0523(10) Uani 1 1 d .
O1 O 0.1835(3) 0.0279(3) 0.1130(3) 0.0599(13) Uani 1 1 d .
H1D H 0.2156 0.0658 0.1488 0.072 Uiso 1 1 d R
O2 O -0.0803(3) 0.0052(3) 0.3225(4) 0.0576(13) Uani 1 1 d .
O3 O 0.2665(3) 0.1375(3) 0.2274(3) 0.0554(12) Uani 1 1 d .
O4 O 0.0089(3) 0.1076(3) 0.4406(3) 0.0570(13) Uani 1 1 d .
H4D H -0.0248 0.0725 0.4029 0.068 Uiso 1 1 d R

loop_
_atom_site_aniso_label
_atom_site_aniso_U_11
_atom_site_aniso_U_22
_atom_site_aniso_U_33
_atom_site_aniso_U_23
_atom_site_aniso_U_13
_atom_site_aniso_U_12
Co1 0.0439(6) 0.0367(5) 0.0377(6) 0.0011(4) 0.0069(4) 0.0011(3)
Cl1 0.0554(10) 0.0438(9) 0.0517(11) 0.0041(7) 0.0041(8) 0.0038(7)
C1 0.065(5) 0.042(4) 0.108(7) 0.005(4) -0.031(5) -0.011(4)
C2 0.053(5) 0.037(3) 0.066(5) 0.006(3) -0.013(4) 0.002(3)
C3 0.069(5) 0.038(3) 0.042(4) -0.001(3) -0.003(4) 0.006(3)
C4 0.115(7) 0.061(5) 0.069(6) -0.015(4) -0.016(5) 0.027(5)
C5 0.061(5) 0.032(3) 0.053(5) 0.001(3) 0.005(4) 0.005(3)
C6 0.091(6) 0.074(5) 0.033(4) -0.021(4) 0.010(4) -0.001(4)
C7 0.044(4) 0.042(3) 0.059(5) -0.002(3) -0.005(3) -0.005(3)
C8 0.066(5) 0.075(5) 0.076(6) -0.019(4) 0.015(4) -0.016(4)
C9 0.057(4) 0.048(4) 0.041(4) 0.010(3) 0.021(3) 0.005(3)
C10 0.045(4) 0.053(4) 0.048(4) 0.005(3) 0.007(3) 0.005(3)
C11 0.055(4) 0.035(3) 0.031(4) 0.000(3) 0.011(3) 0.005(3)
C12 0.049(4) 0.043(3) 0.053(5) 0.014(3) 0.015(3) 0.009(3)
C13 0.047(4) 0.048(3) 0.043(4) 0.007(3) 0.011(3) 0.003(3)
C14 0.033(3) 0.044(3) 0.041(4) 0.003(3) 0.009(3) 0.002(3)
C15 0.045(4) 0.043(3) 0.045(4) 0.015(3) 0.006(3) 0.005(3)
C16 0.066(5) 0.033(3) 0.078(6) -0.005(3) -0.004(4) 0.004(3)
C17 0.097(6) 0.038(4) 0.081(6) -0.011(4) -0.006(5) -0.001(4)
C18 0.061(5) 0.041(4) 0.059(5) -0.011(3) -0.005(4) -0.003(3)
C19 0.049(4) 0.045(3) 0.046(4) 0.003(3) 0.006(3) -0.006(3)
C20 0.059(4) 0.052(4) 0.039(4) 0.001(3) -0.002(3) -0.006(3)
C21 0.047(4) 0.038(3) 0.051(4) 0.001(3) 0.007(3) -0.008(3)
C22 0.067(5) 0.032(3) 0.047(4) -0.005(3) 0.009(3) 0.000(3)
C23 0.057(4) 0.042(3) 0.047(4) -0.007(3) 0.012(3) -0.003(3)
C24 0.046(4) 0.048(4) 0.041(4) -0.002(3) 0.011(3) -0.008(3)
C25 0.072(5) 0.067(4) 0.039(4) -0.012(4) -0.006(4) 0.013(4)
C26 0.036(3) 0.037(3) 0.043(4) 0.001(3) 0.006(3) 0.002(3)
N1 0.043(3) 0.033(3) 0.044(3) -0.004(2) 0.008(2) 0.000(2)
N2 0.048(3) 0.037(3) 0.044(3) 0.002(2) 0.006(3) -0.002(2)
N3 0.033(3) 0.041(3) 0.044(3) -0.004(2) 0.008(2) 0.010(2)
N4 0.051(3) 0.045(3) 0.044(4) -0.003(3) 0.001(3) 0.009(3)
N5 0.043(3) 0.041(3) 0.061(4) 0.010(3) -0.002(3) 0.002(2)
N6 0.045(3) 0.048(3) 0.041(3) 0.007(3) 0.011(3) -0.004(2)
N7 0.056(3) 0.036(3) 0.034(3) -0.002(2) 0.009(3) 0.003(2)
B1 0.046(4) 0.033(3) 0.035(4) 0.008(3) 0.010(3) 0.003(3)
F1 0.072(3) 0.044(2) 0.046(3) 0.0031(16) 0.012(2) -0.0075(17)
F2 0.042(2) 0.056(2) 0.059(3) -0.0024(19) 0.0039(18) 0.0113(16)
O1 0.067(3) 0.075(3) 0.041(3) -0.006(2) 0.018(3) 0.010(3)
O2 0.047(3) 0.050(2) 0.078(4) 0.020(2) 0.020(3) 0.002(2)
O3 0.057(3) 0.059(3) 0.056(3) 0.015(2) 0.027(2) 0.000(2)
O4 0.056(3) 0.064(3) 0.056(3) -0.003(2) 0.024(2) 0.007(2)

loop_
_atom_type_symbol
_atom_type_description
_atom_type_scat_dispersion_real
_atom_type_scat_dispersion_imag
_atom_type_scat_source
C C 0.0033 0.0016 'International Tables Vol C Tables 4.2.6.8 and 6.1.1.4'
H H 0.0000 0.0000 'International Tables Vol C Tables 4.2.6.8 and 6.1.1.4'
B B 0.0013 0.0007 'International Tables Vol C Tables 4.2.6.8 and 6.1.1.4'
N N 0.0061 0.0033 'International Tables Vol C Tables 4.2.6.8 and 6.1.1.4'
O O 0.0106 0.0060 'International Tables Vol C Tables 4.2.6.8 and 6.1.1.4'
F F 0.0171 0.0103 'International Tables Vol C Tables 4.2.6.8 and 6.1.1.4'
Cl Cl 0.1484 0.1585 'International Tables Vol C Tables 4.2.6.8 and 6.1.1.4'
Co Co 0.3494 0.9721 'International Tables Vol C Tables 4.2.6.8 and 6.1.1.4'

loop_
_geom_angle_atom_site_label_1
_geom_angle_atom_site_label_2
_geom_angle_atom_site_label_3
_geom_angle
N7 Co1 N6 81.6(2)
N7 Co1 N4 178.0(2)
N6 Co1 N4 98.6(2)
N7 Co1 N5 98.6(3)
N6 Co1 N5 179.5(2)
N4 Co1 N5 81.0(2)
N7 Co1 N3 88.5(2)
N6 Co1 N3 89.4(2)
N4 Co1 N3 89.5(2)
N5 Co1 N3 90.2(2)
N7 Co1 Cl1 90.70(15)
N6 Co1 Cl1 89.50(15)
N4 Co1 Cl1 91.28(15)
N5 Co1 Cl1 90.93(15)
N3 Co1 Cl1 178.72(15)
N5 C2 C3 112.1(6)
N5 C2 C1 123.9(7)
C3 C2 C1 124.0(7)
N4 C3 C2 113.1(6)
N4 C3 C4 125.0(7)
C2 C3 C4 121.8(7)
N7 C5 C7 111.1(6)
N7 C5 C6 124.0(7)
C7 C5 C6 124.9(6)
N6 C7 C5 112.6(6)
N6 C7 C8 123.7(7)
C5 C7 C8 123.7(6)
N3 C9 C10 123.9(6)
C11 C10 C9 118.0(6)
C12 C11 C10 118.5(6)
C12 C11 C14 121.9(5)
C10 C11 C14 119.6(6)
C13 C12 C11 120.6(6)
C12 C13 N3 122.3(6)
C15 C14 C26 121.4(5)
C15 C14 C11 119.4(5)
C26 C14 C11 119.2(5)
C14 C15 N2 120.4(5)
C14 C15 C16 131.8(6)
N2 C15 C16 107.7(6)
C18 C16 C15 105.9(5)
C18 C16 C17 124.2(6)
C15 C16 C17 129.9(7)
C16 C18 C19 109.4(6)
N2 C19 C18 109.0(6)
N2 C19 C20 123.3(5)
C18 C19 C20 127.7(6)
N1 C21 C23 109.9(5)
N1 C21 C22 122.5(6)
C23 C21 C22 127.7(6)
C21 C23 C24 109.8(6)
C23 C24 C26 104.3(6)
C23 C24 C25 126.9(6)
C26 C24 C25 128.7(5)
N1 C26 C14 120.1(5)
N1 C26 C24 108.4(5)
C14 C26 C24 131.4(6)
C21 N1 C26 107.5(5)
C21 N1 B1 127.2(5)
C26 N1 B1 125.3(4)
C19 N2 C15 108.0(5)
C19 N2 B1 127.2(5)
C15 N2 B1 124.8(5)
C9 N3 C13 116.7(5)
C9 N3 Co1 121.3(4)
C13 N3 Co1 121.8(4)
C3 N4 O1 119.9(6)
C3 N4 Co1 116.8(5)
O1 N4 Co1 123.2(4)
C2 N5 O2 120.8(6)
C2 N5 Co1 116.5(5)
O2 N5 Co1 122.6(4)
C7 N6 O3 120.9(5)
C7 N6 Co1 116.8(5)
O3 N6 Co1 122.2(4)
C5 N7 O4 120.1(5)
C5 N7 Co1 117.2(5)
O4 N7 Co1 122.5(4)
F1 B1 F2 108.0(5)
F1 B1 N1 110.3(5)
F2 B1 N1 109.6(5)
F1 B1 N2 110.6(5)
F2 B1 N2 110.5(5)
N1 B1 N2 107.8(5)

loop_
_geom_bond_atom_site_label_1
_geom_bond_atom_site_label_2
_geom_bond_distance
Co1 N7 1.871(5)
Co1 N6 1.872(5)
Co1 N4 1.892(5)
Co1 N5 1.897(5)
Co1 N3 1.952(5)
Co1 Cl1 2.2243(16)
C1 C2 1.488(8)
C2 N5 1.302(8)
C2 C3 1.467(10)
C3 N4 1.282(8)
C3 C4 1.515(9)
C5 N7 1.309(8)
C5 C7 1.476(9)
C5 C6 1.500(9)
C7 N6 1.297(8)
C7 C8 1.502(9)
C9 N3 1.344(7)
C9 C10 1.388(8)
C10 C11 1.389(8)
C11 C12 1.373(8)
C11 C14 1.499(8)
C12 C13 1.365(8)
C13 N3 1.362(8)
C14 C15 1.397(8)
C14 C26 1.406(7)
C15 N2 1.405(7)
C15 C16 1.425(8)
C16 C18 1.367(9)
C16 C17 1.512(9)
C18 C19 1.394(8)
C19 N2 1.340(8)
C19 C20 1.497(8)
C21 N1 1.353(7)
C21 C23 1.382(8)
C21 C22 1.484(8)
C23 C24 1.388(8)
C24 C26 1.453(8)
C24 C25 1.509(9)
C26 N1 1.397(7)
N1 B1 1.539(8)
N2 B1 1.546(8)
N4 O1 1.346(6)
N5 O2 1.347(7)
N6 O3 1.344(6)
N7 O4 1.340(6)
B1 F1 1.388(7)
B1 F2 1.399(7)
